data_7706167
loop_
_publ_author_name
'Gupta, Vijay'
'Laha, Biswajit'
'Khullar, Sadhika'
'Mandal, Sanjay K.'

_publ_section_title
;
 Deciphering supramolecular isomerization in coordination polymers:
 connected molecular squares <i>vs.</i> fused hexagons.
;
_journal_issue 6
_journal_name_full 'Dalton transactions (Cambridge, England : 2003)'
_journal_page_first 2221
_journal_page_last 2232
_journal_paper_doi 10.1039/d0dt04196c
_journal_volume 50
_journal_year 2021
_chemical_formula_moiety 'C30 H32 Mn N3 O5 Si, C3 H7 N O, 0.5(H2 O)'
_chemical_formula_sum 'C33 H40 Mn N4 O6.5 Si'
_chemical_formula_weight 678.71
_space_group_crystal_system triclinic
_space_group_IT_number 2
_space_group_name_Hall '-P 1'
_space_group_name_H-M_alt 'P -1'
_atom_sites_solution_hydrogens mixed
_atom_sites_solution_primary dual
_audit_creation_date 2020-12-07
_audit_creation_method
;
Olex2 1.2
(compiled 2018.05.29 svn.r3508 for OlexSys, GUI svn.r5506)
;
_audit_update_record
;
2020-12-10 deposited with the CCDC.	2020-12-22 downloaded from the CCDC.
;
_cell_angle_alpha 100.39(5)
_cell_angle_beta 104.09(5)
_cell_angle_gamma 99.42(5)
_cell_formula_units_Z 2
_cell_length_a 9.18(3)
_cell_length_b 14.48(5)
_cell_length_c 14.83(5)
_cell_measurement_reflns_used 901
_cell_measurement_temperature 100(2)
_cell_measurement_theta_max 16.79
_cell_measurement_theta_min 2.29
_cell_volume 1836(11)
_computing_cell_refinement 'SAINT v8.34A (Bruker, 2013)'
_computing_data_collection 'APEX2 2013.4_1 (Bruker AXS Inc., 2013)'
_computing_data_reduction 'SAINT v8.34A (Bruker, 2013)'
_computing_molecular_graphics 'Olex2 (Dolomanov et al., 2009)'
_computing_publication_material 'Olex2 (Dolomanov et al., 2009)'
_computing_structure_refinement 'ShelXL (Sheldrick, 2015)'
_computing_structure_solution 'ShelXT (Sheldrick, 2015)'
_diffrn_ambient_temperature 100.15
_diffrn_detector 'Bruker APEX2 area detector'
_diffrn_detector_area_resol_mean 7.9
_diffrn_detector_type 'CCD area detector'
_diffrn_measured_fraction_theta_full 0.994
_diffrn_measured_fraction_theta_max 0.994
_diffrn_measurement_device 'three-circle diffractometer'
_diffrn_measurement_device_type 'Bruker SMART APEX2 area detector'
_diffrn_measurement_method '\w and \f scans'
_diffrn_radiation_monochromator graphite
_diffrn_radiation_probe x-ray
_diffrn_radiation_type MoK\a
_diffrn_radiation_wavelength 0.71073
_diffrn_reflns_av_R_equivalents 0.2262
_diffrn_reflns_av_unetI/netI 0.3162
_diffrn_reflns_Laue_measured_fraction_full 0.994
_diffrn_reflns_Laue_measured_fraction_max 0.994
_diffrn_reflns_limit_h_max 10
_diffrn_reflns_limit_h_min -10
_diffrn_reflns_limit_k_max 17
_diffrn_reflns_limit_k_min -17
_diffrn_reflns_limit_l_max 17
_diffrn_reflns_limit_l_min -17
_diffrn_reflns_number 16394
_diffrn_reflns_point_group_measured_fraction_full 0.994
_diffrn_reflns_point_group_measured_fraction_max 0.994
_diffrn_reflns_theta_full 25.000
_diffrn_reflns_theta_max 25.000
_diffrn_reflns_theta_min 1.464
_diffrn_source 'microfocus sealed X-ray tube'
_diffrn_source_type 'Incoatec I\ms'
_exptl_absorpt_coefficient_mu 0.438
_exptl_absorpt_correction_T_max 0.7452
_exptl_absorpt_correction_T_min 0.5207
_exptl_absorpt_correction_type multi-scan
_exptl_absorpt_process_details 'SADABS-2014/5 (Bruker,2014/5) was used for absorption correction.'
_exptl_crystal_colour 'clear colourless'
_exptl_crystal_colour_lustre clear
_exptl_crystal_colour_primary colourless
_exptl_crystal_density_diffrn 1.228
_exptl_crystal_description plate
_exptl_crystal_F_000 357
_exptl_crystal_size_max 0.1
_exptl_crystal_size_mid 0.1
_exptl_crystal_size_min 0.1
_refine_diff_density_max 1.030
_refine_diff_density_min -0.697
_refine_diff_density_rms 0.126
_refine_ls_extinction_method none
_refine_ls_goodness_of_fit_ref 0.906
_refine_ls_hydrogen_treatment constr
_refine_ls_matrix_type full
_refine_ls_number_parameters 420
_refine_ls_number_reflns 6427
_refine_ls_number_restraints 0
_refine_ls_restrained_S_all 0.906
_refine_ls_R_factor_all 0.2400
_refine_ls_R_factor_gt 0.0959
_refine_ls_shift/su_max 0.000
_refine_ls_shift/su_mean 0.000
_refine_ls_structure_factor_coef Fsqd
_refine_ls_weighting_details 'w=1/[\s^2^(Fo^2^)+(0.1248P)^2^] where P=(Fo^2^+2Fc^2^)/3'
_refine_ls_weighting_scheme calc
_refine_ls_wR_factor_gt 0.2472
_refine_ls_wR_factor_ref 0.3151
_reflns_Friedel_coverage 0.000
_reflns_number_gt 2089
_reflns_number_total 6427
_reflns_threshold_expression 'I > 2\s(I)'
_cod_data_source_file d0dt04196c2.cif
_cod_data_source_block 1
_cod_depositor_comments 'Adding full bibliography for 7706167--7706173.cif.'
_cod_original_cell_volume 1836(10)
_cod_original_formula_sum 'C33 H40 Mn N4 O6.50 Si'
_cod_database_code 7706167
_shelx_shelxl_version_number 2014/7
_shelx_space_group_comment
;
The symmetry employed for this shelxl refinement is uniquely defined
by the following loop, which should always be used as a source of
symmetry information in preference to the above space-group names.
They are only intended as comments.
;
_shelx_estimated_absorpt_t_max 0.957
_shelx_estimated_absorpt_t_min 0.957
_olex2_refinement_description
;
1. Fixed Uiso
 At 1.2 times of:
  All C(H) groups, All C(H,H) groups
 At 1.5 times of:
  All C(H,H,H) groups, All O(H,H) groups
2. Others
 Fixed Sof: O7(0.5)
3.a Rotating group:
 O5(H5A,H5B)
3.b Secondary CH2 refined with riding coordinates:
 C22(H22A,H22B), C23(H23A,H23B), C29(H29A,H29B), C30(H30A,H30B)
3.c Aromatic/amide H refined with riding coordinates:
 C3(H3), C4(H4), C6(H6), C7(H7), C11(H11), C12(H12), C14(H14), C15(H15),
 C17(H17), C18(H18), C19(H19), C20(H20), C25(H25), C26(H26), C27(H27), C28(H28),
  C33(H33)
3.d Idealised Me refined as rotating group:
 C8(H8A,H8B,H8C), C9(H9A,H9B,H9C), C31(H31A,H31B,H31C), C32(H32A,H32B,H32C)
;
_olex2_submission_special_instructions 'No special instructions were received'

loop_
_space_group_symop_operation_xyz
'x, y, z'
'-x, -y, -z'

loop_
_atom_site_label
_atom_site_type_symbol
_atom_site_fract_x
_atom_site_fract_y
_atom_site_fract_z
_atom_site_U_iso_or_equiv
_atom_site_adp_type
_atom_site_occupancy
_atom_site_site_symmetry_order
_atom_site_calc_flag
_atom_site_refinement_flags_posn
_atom_site_refinement_flags_adp
_atom_site_refinement_flags_occupancy
_atom_site_disorder_assembly
_atom_site_disorder_group
Mn1 Mn 0.15528(16) 0.14995(12) 0.28233(10) 0.0417(5) Uani 1 1 d . . . . .
Si1 Si 0.6874(3) 0.3421(2) 0.89429(19) 0.0506(9) Uani 1 1 d . . . . .
O1 O 0.3093(7) 0.2018(5) 0.4204(4) 0.0486(18) Uani 1 1 d . . . . .
O2 O 0.3888(8) 0.0702(6) 0.4409(4) 0.056(2) Uani 1 1 d . . . . .
O3 O 0.2934(8) 0.1779(5) 0.1909(5) 0.054(2) Uani 1 1 d . . . . .
O4 O 0.3701(8) 0.0473(6) 0.1412(5) 0.0518(19) Uani 1 1 d . . . . .
O5 O 0.2082(7) 0.0066(5) 0.2637(4) 0.0470(18) Uani 1 1 d . . . . .
H5A H 0.2628 -0.0024 0.3194 0.070 Uiso 1 1 d GR . . . .
H5B H 0.2731 0.0027 0.2273 0.070 Uiso 1 1 d GR . . . .
N1 N -0.0366(9) 0.1000(6) 0.3448(5) 0.047(2) Uani 1 1 d . . . . .
N2 N -0.0823(8) 0.1286(6) 0.1663(5) 0.042(2) Uani 1 1 d . . . . .
N3 N 0.1204(10) 0.2964(7) 0.2828(5) 0.049(2) Uani 1 1 d . . . . .
C1 C 0.3806(10) 0.1546(8) 0.4692(6) 0.038(2) Uani 1 1 d . . . . .
C2 C 0.4588(10) 0.2031(8) 0.5711(6) 0.044(3) Uani 1 1 d . . . . .
C3 C 0.4333(12) 0.2889(8) 0.6161(7) 0.054(3) Uani 1 1 d . . . . .
H3 H 0.3658 0.3203 0.5795 0.065 Uiso 1 1 calc R . . . .
C4 C 0.5000(12) 0.3304(8) 0.7099(7) 0.053(3) Uani 1 1 d . . . . .
H4 H 0.4779 0.3891 0.7375 0.063 Uiso 1 1 calc R . . . .
C5 C 0.5996(11) 0.2881(8) 0.7656(6) 0.044(3) Uani 1 1 d . . . . .
C6 C 0.6317(11) 0.2067(8) 0.7213(6) 0.051(3) Uani 1 1 d . . . . .
H6 H 0.7060 0.1794 0.7578 0.061 Uiso 1 1 calc R . . . .
C7 C 0.5625(10) 0.1604(8) 0.6253(7) 0.050(3) Uani 1 1 d . . . . .
H7 H 0.5855 0.1019 0.5981 0.060 Uiso 1 1 calc R . . . .
C8 C 0.6768(15) 0.4685(8) 0.9192(8) 0.077(4) Uani 1 1 d . . . . .
H8A H 0.7377 0.5034 0.8852 0.115 Uiso 1 1 calc GR . . . .
H8B H 0.7175 0.4962 0.9880 0.115 Uiso 1 1 calc GR . . . .
H8C H 0.5693 0.4737 0.8977 0.115 Uiso 1 1 calc GR . . . .
C9 C 0.8867(11) 0.3245(10) 0.9265(7) 0.074(4) Uani 1 1 d . . . . .
H9A H 0.8863 0.2562 0.9058 0.112 Uiso 1 1 calc GR . . . .
H9B H 0.9312 0.3455 0.9959 0.112 Uiso 1 1 calc GR . . . .
H9C H 0.9483 0.3623 0.8949 0.112 Uiso 1 1 calc GR . . . .
C10 C 0.5850(10) 0.2799(8) 0.9675(7) 0.044(3) Uani 1 1 d . . . . .
C11 C 0.5441(12) 0.3297(9) 1.0438(7) 0.053(3) Uani 1 1 d . . . . .
H11 H 0.5700 0.3980 1.0590 0.063 Uiso 1 1 calc R . . . .
C12 C 0.4691(12) 0.2845(9) 1.0970(7) 0.051(3) Uani 1 1 d . . . . .
H12 H 0.4376 0.3214 1.1456 0.061 Uiso 1 1 calc R . . . .
C13 C 0.4371(11) 0.1843(9) 1.0817(6) 0.048(3) Uani 1 1 d . . . . .
C14 C 0.4750(10) 0.1309(8) 1.0063(6) 0.041(3) Uani 1 1 d . . . . .
H14 H 0.4522 0.0626 0.9929 0.050 Uiso 1 1 calc R . . . .
C15 C 0.5478(10) 0.1802(8) 0.9506(6) 0.042(3) Uani 1 1 d . . . . .
H15 H 0.5728 0.1436 0.8988 0.050 Uiso 1 1 calc R . . . .
C16 C 0.3636(10) 0.1311(9) 0.1421(7) 0.043(3) Uani 1 1 d . . . . .
C17 C -0.0164(13) 0.1059(9) 0.4385(7) 0.061(3) Uani 1 1 d . . . . .
H17 H 0.0843 0.1289 0.4810 0.074 Uiso 1 1 calc R . . . .
C18 C -0.1400(13) 0.0789(9) 0.4754(8) 0.067(4) Uani 1 1 d . . . . .
H18 H -0.1227 0.0822 0.5418 0.080 Uiso 1 1 calc R . . . .
C19 C -0.2815(13) 0.0487(9) 0.4162(8) 0.061(3) Uani 1 1 d . . . . .
H19 H -0.3663 0.0313 0.4403 0.073 Uiso 1 1 calc R . . . .
C20 C -0.3047(12) 0.0427(8) 0.3202(7) 0.058(3) Uani 1 1 d . . . . .
H20 H -0.4052 0.0220 0.2772 0.070 Uiso 1 1 calc R . . . .
C21 C -0.1786(11) 0.0674(7) 0.2877(7) 0.044(3) Uani 1 1 d . . . . .
C22 C -0.1959(11) 0.0529(8) 0.1846(6) 0.050(3) Uani 1 1 d . . . . .
H22A H -0.3016 0.0559 0.1509 0.061 Uiso 1 1 calc R . . . .
H22B H -0.1790 -0.0114 0.1597 0.061 Uiso 1 1 calc R . . . .
C23 C -0.1303(12) 0.2199(8) 0.1817(7) 0.054(3) Uani 1 1 d . . . . .
H23A H -0.1964 0.2176 0.2253 0.065 Uiso 1 1 calc R . . . .
H23B H -0.1945 0.2260 0.1198 0.065 Uiso 1 1 calc R . . . .
C24 C -0.0069(12) 0.3066(9) 0.2212(7) 0.050(3) Uani 1 1 d . . . . .
C25 C -0.0221(16) 0.3955(10) 0.2037(9) 0.070(4) Uani 1 1 d . . . . .
H25 H -0.1123 0.4012 0.1592 0.084 Uiso 1 1 calc R . . . .
C26 C 0.0926(19) 0.4764(11) 0.2504(10) 0.087(4) Uani 1 1 d . . . . .
H26 H 0.0805 0.5381 0.2409 0.105 Uiso 1 1 calc R . . . .
C27 C 0.2236(17) 0.4654(10) 0.3105(11) 0.091(4) Uani 1 1 d . . . . .
H27 H 0.3065 0.5190 0.3417 0.109 Uiso 1 1 calc R . . . .
C28 C 0.2336(13) 0.3756(10) 0.3252(9) 0.070(4) Uani 1 1 d . . . . .
H28 H 0.3251 0.3688 0.3675 0.084 Uiso 1 1 calc R . . . .
C29 C -0.0701(12) 0.1022(8) 0.0676(6) 0.049(3) Uani 1 1 d . . . . .
H29A H 0.0089 0.1522 0.0585 0.059 Uiso 1 1 calc R . . . .
H29B H -0.1697 0.1007 0.0221 0.059 Uiso 1 1 calc R . . . .
C30 C -0.0277(11) 0.0048(8) 0.0447(6) 0.051(3) Uani 1 1 d . . . . .
H30A H 0.0545 -0.0013 0.0991 0.062 Uiso 1 1 calc R . . . .
H30B H -0.1186 -0.0474 0.0344 0.062 Uiso 1 1 calc R . . . .
O6 O 0.7733(14) 0.5601(8) 0.1708(8) 0.112(4) Uani 1 1 d . . . . .
N4 N 0.8545(13) 0.7219(9) 0.2317(9) 0.082(3) Uani 1 1 d . . . . .
C31 C 0.944(2) 0.7130(14) 0.3208(10) 0.143(7) Uani 1 1 d . . . . .
H31A H 1.0514 0.7461 0.3320 0.215 Uiso 1 1 calc GR . . . .
H31B H 0.9397 0.6448 0.3202 0.215 Uiso 1 1 calc GR . . . .
H31C H 0.9041 0.7420 0.3719 0.215 Uiso 1 1 calc GR . . . .
C32 C 0.842(2) 0.8130(13) 0.2169(18) 0.209(13) Uani 1 1 d . . . . .
H32A H 0.7444 0.8262 0.2261 0.313 Uiso 1 1 calc GR . . . .
H32B H 0.8443 0.8154 0.1517 0.313 Uiso 1 1 calc GR . . . .
H32C H 0.9278 0.8614 0.2626 0.313 Uiso 1 1 calc GR . . . .
C33 C 0.7794(15) 0.6404(16) 0.1667(11) 0.096(6) Uani 1 1 d . . . . .
H33 H 0.7217 0.6494 0.1077 0.115 Uiso 1 1 calc R . . . .
O7 O -0.272(3) 0.371(2) 0.4103(11) 0.162(11) Uani 0.5 1 d . . P . .

loop_
_atom_site_aniso_label
_atom_site_aniso_U_11
_atom_site_aniso_U_22
_atom_site_aniso_U_33
_atom_site_aniso_U_23
_atom_site_aniso_U_13
_atom_site_aniso_U_12
Mn1 0.0339(9) 0.0644(13) 0.0303(8) 0.0136(8) 0.0109(7) 0.0150(8)
Si1 0.0456(18) 0.072(3) 0.0335(16) 0.0108(15) 0.0152(14) 0.0051(16)
O1 0.044(4) 0.064(5) 0.034(4) 0.013(4) -0.001(3) 0.017(4)
O2 0.057(5) 0.081(6) 0.029(4) 0.007(4) 0.005(3) 0.027(4)
O3 0.060(5) 0.062(5) 0.056(4) 0.017(4) 0.036(4) 0.019(4)
O4 0.053(5) 0.063(6) 0.050(4) 0.021(4) 0.024(4) 0.019(4)
O5 0.051(4) 0.051(5) 0.046(4) 0.018(3) 0.018(3) 0.015(4)
N1 0.038(5) 0.079(7) 0.029(5) 0.017(4) 0.012(4) 0.016(5)
N2 0.038(5) 0.068(7) 0.024(4) 0.007(4) 0.012(4) 0.014(5)
N3 0.045(5) 0.064(7) 0.039(5) 0.010(5) 0.014(4) 0.014(5)
C1 0.033(6) 0.052(8) 0.033(6) 0.011(5) 0.014(5) 0.012(5)
C2 0.030(6) 0.077(9) 0.029(5) 0.027(6) 0.007(4) 0.008(5)
C3 0.065(7) 0.067(9) 0.048(7) 0.028(6) 0.020(6) 0.041(7)
C4 0.062(7) 0.072(9) 0.031(6) 0.014(6) 0.013(5) 0.029(6)
C5 0.037(6) 0.068(8) 0.029(5) 0.012(5) 0.014(5) 0.012(5)
C6 0.046(6) 0.078(9) 0.027(5) 0.016(6) 0.003(5) 0.017(6)
C7 0.035(6) 0.085(9) 0.038(6) 0.022(6) 0.011(5) 0.027(6)
C8 0.105(10) 0.062(9) 0.058(7) 0.004(6) 0.043(7) -0.013(7)
C9 0.029(6) 0.139(13) 0.048(7) 0.010(7) 0.007(5) 0.014(7)
C10 0.033(6) 0.057(8) 0.040(6) 0.010(5) 0.009(5) 0.007(5)
C11 0.057(7) 0.074(9) 0.039(6) 0.021(6) 0.025(5) 0.020(6)
C12 0.061(7) 0.060(9) 0.043(6) 0.010(6) 0.028(6) 0.027(6)
C13 0.034(6) 0.092(10) 0.022(5) 0.014(6) 0.011(4) 0.023(6)
C14 0.033(6) 0.052(7) 0.036(5) 0.010(5) 0.004(5) 0.009(5)
C15 0.039(6) 0.063(8) 0.026(5) 0.006(5) 0.012(4) 0.015(6)
C16 0.027(5) 0.072(9) 0.032(6) 0.014(6) 0.009(5) 0.010(6)
C17 0.047(7) 0.093(10) 0.046(7) 0.021(6) 0.016(6) 0.010(6)
C18 0.059(8) 0.112(11) 0.040(6) 0.024(7) 0.030(6) 0.019(7)
C19 0.044(7) 0.090(10) 0.054(7) 0.021(7) 0.026(6) 0.010(6)
C20 0.034(6) 0.085(10) 0.054(7) 0.009(6) 0.019(5) 0.006(6)
C21 0.041(6) 0.055(8) 0.040(6) 0.011(5) 0.019(5) 0.011(5)
C22 0.034(6) 0.084(9) 0.031(5) 0.007(5) 0.012(5) 0.011(6)
C23 0.043(7) 0.073(9) 0.047(6) 0.007(6) 0.010(5) 0.028(7)
C24 0.050(7) 0.062(9) 0.045(6) 0.013(6) 0.021(6) 0.025(6)
C25 0.088(10) 0.072(10) 0.069(8) 0.028(8) 0.032(8) 0.044(9)
C26 0.102(12) 0.074(12) 0.099(11) 0.028(9) 0.040(10) 0.031(10)
C27 0.091(12) 0.047(10) 0.133(13) 0.006(9) 0.043(11) 0.006(8)
C28 0.045(7) 0.058(10) 0.093(9) -0.002(8) 0.011(7) 0.002(7)
C29 0.047(6) 0.082(9) 0.021(5) 0.015(5) 0.007(5) 0.024(6)
C30 0.041(6) 0.088(10) 0.029(5) 0.015(6) 0.011(5) 0.019(6)
O6 0.152(11) 0.077(8) 0.100(8) 0.015(7) 0.026(7) 0.030(8)
N4 0.068(8) 0.087(10) 0.083(8) 0.004(7) 0.013(7) 0.018(7)
C31 0.139(16) 0.20(2) 0.068(10) 0.009(12) 0.011(11) 0.020(14)
C32 0.141(18) 0.073(15) 0.41(4) 0.11(2) 0.04(2) 0.019(13)
C33 0.047(9) 0.163(19) 0.078(11) 0.015(14) 0.018(8) 0.034(12)
O7 0.16(2) 0.29(3) 0.034(10) 0.018(14) 0.041(12) 0.06(2)

loop_
_atom_type_symbol
_atom_type_description
_atom_type_scat_dispersion_real
_atom_type_scat_dispersion_imag
_atom_type_scat_source
C C 0.0033 0.0016 'International Tables Vol C Tables 4.2.6.8 and 6.1.1.4'
H H 0.0000 0.0000 'International Tables Vol C Tables 4.2.6.8 and 6.1.1.4'
Mn Mn 0.3368 0.7283 'International Tables Vol C Tables 4.2.6.8 and 6.1.1.4'
N N 0.0061 0.0033 'International Tables Vol C Tables 4.2.6.8 and 6.1.1.4'
O O 0.0106 0.0060 'International Tables Vol C Tables 4.2.6.8 and 6.1.1.4'
Si Si 0.0817 0.0704 'International Tables Vol C Tables 4.2.6.8 and 6.1.1.4'

loop_
_geom_angle_atom_site_label_1
_geom_angle_atom_site_label_2
_geom_angle_atom_site_label_3
_geom_angle
_geom_angle_site_symmetry_1
_geom_angle_site_symmetry_3
_geom_angle_publ_flag
O1 Mn1 O3 103.8(4) . . ?
O1 Mn1 O5 94.5(3) . . ?
O1 Mn1 N1 90.6(4) . . ?
O1 Mn1 N2 154.0(3) . . ?
O1 Mn1 N3 89.0(3) . . ?
O3 Mn1 O5 86.2(3) . . ?
O3 Mn1 N1 165.5(3) . . ?
O3 Mn1 N2 95.6(4) . . ?
O3 Mn1 N3 84.6(3) . . ?
O5 Mn1 N1 90.8(3) . . ?
O5 Mn1 N2 104.1(3) . . ?
O5 Mn1 N3 170.7(3) . . ?
N1 Mn1 N2 71.4(4) . . ?
N3 Mn1 N1 97.7(3) . . ?
N3 Mn1 N2 75.5(3) . . ?
C5 Si1 C10 111.0(5) . . ?
C8 Si1 C5 109.4(5) . . ?
C8 Si1 C9 113.0(6) . . ?
C8 Si1 C10 108.6(5) . . ?
C9 Si1 C5 108.1(5) . . ?
C9 Si1 C10 106.7(5) . . ?
C1 O1 Mn1 126.7(7) . . ?
C16 O3 Mn1 136.8(8) . . ?
C17 N1 Mn1 123.4(7) . . ?
C21 N1 Mn1 119.2(6) . . ?
C21 N1 C17 117.3(9) . . ?
C22 N2 Mn1 107.9(5) . . ?
C23 N2 Mn1 106.3(6) . . ?
C23 N2 C22 109.1(8) . . ?
C23 N2 C29 110.1(7) . . ?
C29 N2 Mn1 112.4(6) . . ?
C29 N2 C22 110.9(8) . . ?
C24 N3 Mn1 117.7(8) . . ?
C24 N3 C28 117.7(10) . . ?
C28 N3 Mn1 122.9(8) . . ?
O1 C1 O2 125.4(9) . . ?
O1 C1 C2 116.4(10) . . ?
O2 C1 C2 118.2(9) . . ?
C3 C2 C1 123.6(9) . . ?
C3 C2 C7 117.4(9) . . ?
C7 C2 C1 119.0(10) . . ?
C4 C3 C2 123.2(9) . . ?
C3 C4 C5 120.4(10) . . ?
C4 C5 Si1 120.9(8) . . ?
C6 C5 Si1 122.1(7) . . ?
C6 C5 C4 117.0(9) . . ?
C5 C6 C7 124.3(9) . . ?
C2 C7 C6 117.6(10) . . ?
C11 C10 Si1 122.4(9) . . ?
C15 C10 Si1 121.6(7) . . ?
C15 C10 C11 115.9(9) . . ?
C12 C11 C10 122.5(11) . . ?
C11 C12 C13 121.1(9) . . ?
C12 C13 C16 123.3(9) . 1_556 ?
C14 C13 C12 118.7(9) . . ?
C14 C13 C16 117.9(11) . 1_556 ?
C13 C14 C15 118.5(10) . . ?
C10 C15 C14 123.1(9) . . ?
O3 C16 C13 115.3(11) . 1_554 ?
O4 C16 O3 123.8(10) . . ?
O4 C16 C13 120.9(9) . 1_554 ?
N1 C17 C18 121.8(10) . . ?
C19 C18 C17 119.2(10) . . ?
C18 C19 C20 119.9(10) . . ?
C19 C20 C21 118.3(10) . . ?
N1 C21 C20 123.4(9) . . ?
N1 C21 C22 116.3(9) . . ?
C20 C21 C22 120.2(10) . . ?
C21 C22 N2 110.1(8) . . ?
N2 C23 C24 116.3(9) . . ?
N3 C24 C23 115.6(10) . . ?
N3 C24 C25 120.9(11) . . ?
C25 C24 C23 123.3(11) . . ?
C24 C25 C26 120.5(13) . . ?
C27 C26 C25 118.4(14) . . ?
C26 C27 C28 118.8(14) . . ?
N3 C28 C27 123.6(12) . . ?
N2 C29 C30 113.1(7) . . ?
C30 C30 C29 110.0(10) 2 . ?
C32 N4 C31 119.5(16) . . ?
C33 N4 C31 117.3(14) . . ?
C33 N4 C32 123.1(17) . . ?
O6 C33 N4 130.6(17) . . ?

loop_
_geom_bond_atom_site_label_1
_geom_bond_atom_site_label_2
_geom_bond_distance
_geom_bond_site_symmetry_2
_geom_bond_publ_flag
Mn1 O1 2.109(8) . ?
Mn1 O3 2.116(8) . ?
Mn1 O5 2.193(9) . ?
Mn1 N1 2.259(9) . ?
Mn1 N2 2.361(9) . ?
Mn1 N3 2.195(11) . ?
Si1 C5 1.847(11) . ?
Si1 C8 1.824(13) . ?
Si1 C9 1.847(11) . ?
Si1 C10 1.856(11) . ?
O1 C1 1.230(11) . ?
O2 C1 1.239(12) . ?
O3 C16 1.261(11) . ?
O4 C16 1.223(12) . ?
N1 C17 1.341(12) . ?
N1 C21 1.324(13) . ?
N2 C22 1.495(12) . ?
N2 C23 1.458(13) . ?
N2 C29 1.481(11) . ?
N3 C24 1.344(12) . ?
N3 C28 1.350(14) . ?
C1 C2 1.489(14) . ?
C2 C3 1.385(14) . ?
C2 C7 1.390(12) . ?
C3 C4 1.355(14) . ?
C4 C5 1.375(13) . ?
C5 C6 1.355(14) . ?
C6 C7 1.399(14) . ?
C10 C11 1.394(13) . ?
C10 C15 1.390(14) . ?
C11 C12 1.353(13) . ?
C12 C13 1.397(15) . ?
C13 C14 1.391(13) . ?
C13 C16 1.492(14) 1_556 ?
C14 C15 1.401(12) . ?
C16 C13 1.491(13) 1_554 ?
C17 C18 1.405(14) . ?
C18 C19 1.331(15) . ?
C19 C20 1.372(14) . ?
C20 C21 1.378(13) . ?
C21 C22 1.472(13) . ?
C23 C24 1.466(15) . ?
C24 C25 1.381(15) . ?
C25 C26 1.382(18) . ?
C26 C27 1.362(18) . ?
C27 C28 1.370(17) . ?
C29 C30 1.526(14) . ?
C30 C30 1.522(17) 2 ?
O6 C33 1.170(19) . ?
N4 C31 1.419(17) . ?
N4 C32 1.394(18) . ?
N4 C33 1.340(19) . ?
